data_7153752
loop_
_publ_author_name
'Setaka, Wataru'
'Higa, Sayaka'
'Yamaguchi, Kentaro'

_publ_section_title
;
 Ring-closing metathesis for the synthesis of a molecular gyrotop.
;
_journal_issue 21
_journal_name_full 'Organic &amp; biomolecular chemistry'
_journal_page_first 3354
_journal_page_last 3357
_journal_paper_doi 10.1039/c4ob00470a
_journal_volume 12
_journal_year 2014
_chemical_formula_moiety 'C60 H112 Si2'
_chemical_formula_sum 'C60 H112 Si2'
_chemical_formula_weight 889.68
_chemical_melting_point 355.6(5)
_chemical_name_common MolGyroIsomer
_chemical_name_systematic
;
 ?
;
_space_group_IT_number 2
_space_group_name_Hall '-P 1'
_symmetry_cell_setting triclinic
_symmetry_space_group_name_Hall '-P 1'
_symmetry_space_group_name_H-M 'P -1'
_atom_sites_solution_hydrogens geom
_atom_sites_solution_primary direct
_atom_sites_solution_secondary difmap
_audit_creation_method SHELXL-97
_cell_angle_alpha 95.313(2)
_cell_angle_beta 90.751(3)
_cell_angle_gamma 92.942(2)
_cell_formula_units_Z 4
_cell_length_a 14.530(3)
_cell_length_b 18.768(3)
_cell_length_c 21.753(4)
_cell_measurement_reflns_used 2047
_cell_measurement_temperature 200(2)
_cell_measurement_theta_max 27.18
_cell_measurement_theta_min 1.40
_cell_volume 5897.8(19)
_computing_cell_refinement 'Bruker SAINT'
_computing_data_collection 'Bruker APEX2'
_computing_data_reduction 'Bruker SAINT'
_computing_molecular_graphics 'Ortep-3 for Windows (Farrugia, 1997)'
_computing_publication_material 'WinGX (Farrugia, 1999)'
_computing_structure_refinement 'SHELXL-2013 (Sheldrick, 2013)'
_computing_structure_solution 'SHELXS-97 (Sheldrick, 1997)'
_diffrn_ambient_temperature 200(2)
_diffrn_detector_area_resol_mean 8.333
_diffrn_measured_fraction_theta_full 0.967
_diffrn_measured_fraction_theta_max 0.846
_diffrn_measurement_device_type 'Bruker APEX-II CCD'
_diffrn_measurement_method '\f and \w scans'
_diffrn_radiation_monochromator graphite
_diffrn_radiation_source 'sealed tube'
_diffrn_radiation_type MoK\a
_diffrn_radiation_wavelength 0.71073
_diffrn_reflns_av_R_equivalents 0.0462
_diffrn_reflns_av_sigmaI/netI 0.1861
_diffrn_reflns_limit_h_max 13
_diffrn_reflns_limit_h_min -17
_diffrn_reflns_limit_k_max 22
_diffrn_reflns_limit_k_min -23
_diffrn_reflns_limit_l_max 18
_diffrn_reflns_limit_l_min -27
_diffrn_reflns_number 28912
_diffrn_reflns_theta_full 25.00
_diffrn_reflns_theta_max 27.18
_diffrn_reflns_theta_min 1.40
_exptl_absorpt_coefficient_mu 0.094
_exptl_absorpt_correction_T_max 0.9926
_exptl_absorpt_correction_T_min 0.9761
_exptl_absorpt_correction_type multi-scan
_exptl_absorpt_process_details 'SADABS Bruker'
_exptl_crystal_colour colorless
_exptl_crystal_density_diffrn 1.002
_exptl_crystal_density_method 'not measured'
_exptl_crystal_description plate
_exptl_crystal_F_000 2000
_exptl_crystal_size_max 0.26
_exptl_crystal_size_mid 0.24
_exptl_crystal_size_min 0.08
_refine_diff_density_max 0.571
_refine_diff_density_min -0.346
_refine_diff_density_rms 0.053
_refine_ls_extinction_method none
_refine_ls_goodness_of_fit_ref 0.957
_refine_ls_hydrogen_treatment constr
_refine_ls_matrix_type full
_refine_ls_number_parameters 1117
_refine_ls_number_reflns 22201
_refine_ls_number_restraints 0
_refine_ls_restrained_S_all 0.957
_refine_ls_R_factor_all 0.2370
_refine_ls_R_factor_gt 0.0877
_refine_ls_shift/su_max 0.000
_refine_ls_shift/su_mean 0.000
_refine_ls_structure_factor_coef Fsqd
_refine_ls_weighting_details 'calc w=1/[\s^2^(Fo^2^)+(0.1068P)^2^+0.0000P] where P=(Fo^2^+2Fc^2^)/3'
_refine_ls_weighting_scheme calc
_refine_ls_wR_factor_gt 0.1959
_refine_ls_wR_factor_ref 0.2645
_reflns_number_gt 8026
_reflns_number_total 22201
_reflns_threshold_expression >2sigma(I)
_cod_data_source_file c4ob00470a2.cif
_cod_data_source_block shelx
_cod_depositor_comments
;
The following automatic conversions were performed:

'_chemical_melting_point' value '82-83 deg.C' was changed to
'355.6(5)' - it was converted from degrees Celsius(C) to Kelvins(K),
the average value was taken and precision was estimated.

Automatic conversion script
Id: cif_fix_values 2281 2013-09-26 08:29:07Z andrius 

 Adding full bibliography for 7153751--7153752.cif.
;
_cod_original_cell_volume 5897.9(18)
_cod_original_sg_symbol_H-M P-1
_cod_database_code 7153752

loop_
_symmetry_equiv_pos_as_xyz
'x, y, z'
'-x, -y, -z'

loop_
_atom_site_label
_atom_site_type_symbol
_atom_site_fract_x
_atom_site_fract_y
_atom_site_fract_z
_atom_site_U_iso_or_equiv
_atom_site_adp_type
_atom_site_occupancy
_atom_site_symmetry_multiplicity
_atom_site_calc_flag
_atom_site_refinement_flags
Si01 Si 0.54165(10) 0.15095(8) -0.05942(6) 0.0450(4) Uani 1 1 d .
Si02 Si 0.26582(10) 0.35521(8) 0.11102(6) 0.0460(4) Uani 1 1 d .
C01 C 0.4675(3) 0.2125(3) -0.0117(2) 0.0419(12) Uani 1 1 d .
C02 C 0.4813(4) 0.2859(3) -0.0020(2) 0.0630(16) Uani 1 1 d .
H02 H 0.5323 0.3082 -0.0210 0.076 Uiso 1 1 calc R
C03 C 0.4239(4) 0.3287(3) 0.0344(2) 0.0662(17) Uani 1 1 d .
H03 H 0.4381 0.3789 0.0402 0.079 Uiso 1 1 calc R
C04 C 0.3471(3) 0.3010(3) 0.06258(19) 0.0421(12) Uani 1 1 d .
C05 C 0.3346(4) 0.2275(3) 0.0527(3) 0.078(2) Uani 1 1 d .
H05 H 0.2836 0.2049 0.0715 0.094 Uiso 1 1 calc R
C06 C 0.3912(4) 0.1850(3) 0.0175(3) 0.082(2) Uani 1 1 d .
H06 H 0.3777 0.1347 0.0128 0.099 Uiso 1 1 calc R
C07 C 0.6320(3) 0.2030(3) -0.0996(2) 0.0525(14) Uani 1 1 d .
H07A H 0.6020 0.2253 -0.1335 0.063 Uiso 1 1 calc R
H07B H 0.6584 0.2422 -0.0699 0.063 Uiso 1 1 calc R
C08 C 0.7117(5) 0.1595(3) -0.1265(3) 0.094(2) Uani 1 1 d .
H08A H 0.7362 0.1316 -0.0942 0.113 Uiso 1 1 calc R
H08B H 0.6870 0.1251 -0.1607 0.113 Uiso 1 1 calc R
C09 C 0.7905(5) 0.2049(4) -0.1507(3) 0.104(3) Uani 1 1 d .
H09A H 0.7711 0.2192 -0.1914 0.125 Uiso 1 1 calc R
H09B H 0.7992 0.2493 -0.1224 0.125 Uiso 1 1 calc R
C10 C 0.8831(5) 0.1722(4) -0.1582(3) 0.104(2) Uani 1 1 d .
H10A H 0.8724 0.1243 -0.1810 0.125 Uiso 1 1 calc R
H10B H 0.9203 0.2019 -0.1850 0.125 Uiso 1 1 calc R
C11 C 0.9400(6) 0.1632(4) -0.1032(3) 0.101(2) Uani 1 1 d .
H11A H 0.9104 0.1243 -0.0814 0.121 Uiso 1 1 calc R
H11B H 0.9390 0.2079 -0.0752 0.121 Uiso 1 1 calc R
C12 C 1.0388(5) 0.1465(5) -0.1134(3) 0.111(3) Uani 1 1 d .
H12A H 1.0665 0.1839 -0.1376 0.133 Uiso 1 1 calc R
H12B H 1.0388 0.1007 -0.1398 0.133 Uiso 1 1 calc R
C13 C 1.1029(7) 0.1404(5) -0.0592(4) 0.133(3) Uani 1 1 d .
H13A H 1.1667 0.1389 -0.0745 0.159 Uiso 1 1 calc R
H13B H 1.0997 0.1841 -0.0304 0.159 Uiso 1 1 calc R
C14 C 1.0849(6) 0.0796(4) -0.0256(3) 0.124(3) Uani 1 1 d .
H14A H 1.0912 0.0359 -0.0542 0.149 Uiso 1 1 calc R
H14B H 1.0199 0.0796 -0.0125 0.149 Uiso 1 1 calc R
C15 C 1.1453(5) 0.0739(4) 0.0311(3) 0.094(2) Uani 1 1 d .
H15A H 1.1422 0.0236 0.0414 0.112 Uiso 1 1 calc R
H15B H 1.2100 0.0867 0.0212 0.112 Uiso 1 1 calc R
C16 C 1.1190(5) 0.1196(4) 0.0844(3) 0.092(2) Uani 1 1 d .
H16A H 1.1073 0.1674 0.0712 0.111 Uiso 1 1 calc R
H16B H 1.1717 0.1257 0.1141 0.111 Uiso 1 1 calc R
C17 C 1.0357(4) 0.0933(4) 0.1174(3) 0.079(2) Uani 1 1 d .
H17A H 0.9869 0.0764 0.0865 0.095 Uiso 1 1 calc R
H17B H 1.0520 0.0518 0.1397 0.095 Uiso 1 1 calc R
C18 C 0.9987(4) 0.1493(3) 0.1625(3) 0.0735(18) Uani 1 1 d .
H18A H 1.0497 0.1700 0.1902 0.088 Uiso 1 1 calc R
H18B H 0.9764 0.1883 0.1394 0.088 Uiso 1 1 calc R
C19 C 0.9222(4) 0.1232(3) 0.2010(3) 0.0753(18) Uani 1 1 d .
H19A H 0.8992 0.1648 0.2266 0.090 Uiso 1 1 calc R
H19B H 0.9473 0.0905 0.2294 0.090 Uiso 1 1 calc R
C20 C 0.8404(4) 0.0840(3) 0.1649(2) 0.0634(16) Uani 1 1 d .
H20A H 0.8624 0.0404 0.1418 0.076 Uiso 1 1 calc R
H20B H 0.7944 0.0685 0.1948 0.076 Uiso 1 1 calc R
C21 C 0.7934(4) 0.1274(3) 0.1201(2) 0.0634(16) Uani 1 1 d .
H21A H 0.8404 0.1460 0.0922 0.076 Uiso 1 1 calc R
H21B H 0.7674 0.1692 0.1436 0.076 Uiso 1 1 calc R
C22 C 0.7166(3) 0.0869(3) 0.0807(2) 0.0487(13) Uani 1 1 d .
H22A H 0.7425 0.0457 0.0564 0.058 Uiso 1 1 calc R
H22B H 0.6696 0.0677 0.1083 0.058 Uiso 1 1 calc R
C23 C 0.6704(3) 0.1326(3) 0.0373(2) 0.0467(13) Uani 1 1 d .
H23A H 0.7185 0.1557 0.0128 0.056 Uiso 1 1 calc R
H23B H 0.6397 0.1711 0.0620 0.056 Uiso 1 1 calc R
C24 C 0.5995(3) 0.0923(2) -0.0071(2) 0.0461(13) Uani 1 1 d .
H24A H 0.5519 0.0684 0.0172 0.055 Uiso 1 1 calc R
H24B H 0.6303 0.0545 -0.0326 0.055 Uiso 1 1 calc R
C25 C 0.2505(4) 0.3117(3) 0.1850(2) 0.0540(14) Uani 1 1 d .
H25A H 0.2268 0.2616 0.1741 0.065 Uiso 1 1 calc R
H25B H 0.3123 0.3095 0.2043 0.065 Uiso 1 1 calc R
C26 C 0.1882(4) 0.3454(3) 0.2333(2) 0.0568(15) Uani 1 1 d .
H26A H 0.2078 0.3966 0.2424 0.068 Uiso 1 1 calc R
H26B H 0.1244 0.3428 0.2165 0.068 Uiso 1 1 calc R
C27 C 0.1893(4) 0.3094(3) 0.2926(2) 0.0630(16) Uani 1 1 d .
H27A H 0.2527 0.3146 0.3103 0.076 Uiso 1 1 calc R
H27B H 0.1741 0.2576 0.2827 0.076 Uiso 1 1 calc R
C28 C 0.1227(4) 0.3384(3) 0.3422(2) 0.0758(19) Uani 1 1 d .
H28A H 0.0586 0.3283 0.3265 0.091 Uiso 1 1 calc R
H28B H 0.1301 0.3124 0.3794 0.091 Uiso 1 1 calc R
C29 C 0.1374(4) 0.4180(3) 0.3605(2) 0.0573(15) Uani 1 1 d .
H29A H 0.2040 0.4293 0.3686 0.069 Uiso 1 1 calc R
H29B H 0.1186 0.4443 0.3254 0.069 Uiso 1 1 calc R
C30 C 0.0850(4) 0.4449(3) 0.4168(2) 0.0705(17) Uani 1 1 d .
H30A H 0.0187 0.4311 0.4096 0.085 Uiso 1 1 calc R
H30B H 0.1061 0.4203 0.4524 0.085 Uiso 1 1 calc R
C31 C 0.0952(4) 0.5246(4) 0.4336(2) 0.0744(18) Uani 1 1 d .
H31A H 0.0539 0.5372 0.4683 0.089 Uiso 1 1 calc R
H31B H 0.0742 0.5490 0.3979 0.089 Uiso 1 1 calc R
C32 C 0.1922(4) 0.5536(3) 0.4519(2) 0.0677(17) Uani 1 1 d .
H32A H 0.2134 0.5296 0.4878 0.081 Uiso 1 1 calc R
H32B H 0.2338 0.5413 0.4173 0.081 Uiso 1 1 calc R
C33 C 0.1997(5) 0.6334(3) 0.4682(3) 0.0779(19) Uani 1 1 d .
H33A H 0.1616 0.6447 0.5049 0.094 Uiso 1 1 calc R
H33B H 0.1729 0.6567 0.4336 0.094 Uiso 1 1 calc R
C34 C 0.2956(5) 0.6659(4) 0.4817(3) 0.088(2) Uani 1 1 d .
H34A H 0.3189 0.6478 0.5200 0.105 Uiso 1 1 calc R
H34B H 0.2917 0.7184 0.4900 0.105 Uiso 1 1 calc R
C35 C 0.3667(4) 0.6515(3) 0.4309(2) 0.0762(18) Uani 1 1 d .
H35A H 0.4231 0.6824 0.4415 0.091 Uiso 1 1 calc R
H35B H 0.3838 0.6010 0.4302 0.091 Uiso 1 1 calc R
C36 C 0.3337(4) 0.6648(3) 0.3675(2) 0.0667(16) Uani 1 1 d .
H36A H 0.3086 0.7130 0.3693 0.080 Uiso 1 1 calc R
H36B H 0.2829 0.6293 0.3543 0.080 Uiso 1 1 calc R
C37 C 0.4089(4) 0.6601(3) 0.3195(2) 0.0671(16) Uani 1 1 d .
H37A H 0.4427 0.6162 0.3233 0.080 Uiso 1 1 calc R
H37B H 0.4533 0.7019 0.3274 0.080 Uiso 1 1 calc R
C38 C 0.3685(4) 0.6585(3) 0.2536(2) 0.0639(16) Uani 1 1 d .
H38A H 0.3191 0.6930 0.2536 0.077 Uiso 1 1 calc R
H38B H 0.4174 0.6745 0.2259 0.077 Uiso 1 1 calc R
C39 C 0.3292(4) 0.5849(3) 0.2282(2) 0.0581(15) Uani 1 1 d .
H39A H 0.3787 0.5506 0.2288 0.070 Uiso 1 1 calc R
H39B H 0.2803 0.5692 0.2561 0.070 Uiso 1 1 calc R
C40 C 0.2895(4) 0.5813(3) 0.1637(2) 0.0564(15) Uani 1 1 d .
H40A H 0.3390 0.5943 0.1353 0.068 Uiso 1 1 calc R
H40B H 0.2421 0.6172 0.1625 0.068 Uiso 1 1 calc R
C41 C 0.2461(4) 0.5079(3) 0.1404(2) 0.0547(14) Uani 1 1 d .
H41A H 0.2104 0.5126 0.1020 0.066 Uiso 1 1 calc R
H41B H 0.2022 0.4923 0.1715 0.066 Uiso 1 1 calc R
C42 C 0.3150(3) 0.4493(2) 0.1271(2) 0.0454(13) Uani 1 1 d .
H42A H 0.3579 0.4509 0.1630 0.054 Uiso 1 1 calc R
H42B H 0.3519 0.4613 0.0912 0.054 Uiso 1 1 calc R
C43 C 0.4648(4) 0.0936(3) -0.1154(2) 0.0529(14) Uani 1 1 d .
H43A H 0.5040 0.0632 -0.1427 0.063 Uiso 1 1 calc R
H43B H 0.4260 0.0612 -0.0918 0.063 Uiso 1 1 calc R
C44 C 0.4013(3) 0.1328(3) -0.1561(2) 0.0507(13) Uani 1 1 d .
H44A H 0.3647 0.1657 -0.1293 0.061 Uiso 1 1 calc R
H44B H 0.4398 0.1623 -0.1824 0.061 Uiso 1 1 calc R
C45 C 0.3360(4) 0.0836(3) -0.1972(2) 0.0549(14) Uani 1 1 d .
H45A H 0.2989 0.0532 -0.1709 0.066 Uiso 1 1 calc R
H45B H 0.3729 0.0514 -0.2246 0.066 Uiso 1 1 calc R
C46 C 0.2708(3) 0.1212(3) -0.2371(2) 0.0500(13) Uani 1 1 d .
H46A H 0.3072 0.1526 -0.2630 0.060 Uiso 1 1 calc R
H46B H 0.2315 0.1518 -0.2102 0.060 Uiso 1 1 calc R
C47 C 0.2091(4) 0.0677(3) -0.2792(2) 0.0540(14) Uani 1 1 d .
H47A H 0.2486 0.0334 -0.3021 0.065 Uiso 1 1 calc R
H47B H 0.1681 0.0401 -0.2530 0.065 Uiso 1 1 calc R
C48 C 0.1501(4) 0.1019(3) -0.3252(2) 0.0520(14) Uani 1 1 d .
H48A H 0.1907 0.1340 -0.3480 0.062 Uiso 1 1 calc R
H48B H 0.1234 0.0636 -0.3556 0.062 Uiso 1 1 calc R
C49 C 0.0728(4) 0.1445(3) -0.2985(2) 0.0533(14) Uani 1 1 d .
H49A H 0.0991 0.1853 -0.2705 0.064 Uiso 1 1 calc R
H49B H 0.0339 0.1137 -0.2735 0.064 Uiso 1 1 calc R
C50 C 0.0120(4) 0.1733(3) -0.3481(2) 0.0561(15) Uani 1 1 d .
H50A H 0.0525 0.1978 -0.3768 0.067 Uiso 1 1 calc R
H50B H -0.0208 0.1322 -0.3723 0.067 Uiso 1 1 calc R
C51 C -0.0586(4) 0.2250(3) -0.3236(2) 0.0599(15) Uani 1 1 d .
H51A H -0.0954 0.2028 -0.2918 0.072 Uiso 1 1 calc R
H51B H -0.1011 0.2339 -0.3577 0.072 Uiso 1 1 calc R
C52 C -0.0149(4) 0.2964(3) -0.2955(2) 0.0587(15) Uani 1 1 d .
H52A H 0.0277 0.2873 -0.2616 0.070 Uiso 1 1 calc R
H52B H 0.0220 0.3184 -0.3274 0.070 Uiso 1 1 calc R
C53 C -0.0829(4) 0.3486(3) -0.2708(2) 0.0637(16) Uani 1 1 d .
H53A H -0.1141 0.3293 -0.2353 0.076 Uiso 1 1 calc R
H53B H -0.1303 0.3529 -0.3031 0.076 Uiso 1 1 calc R
C54 C -0.0406(4) 0.4228(3) -0.2502(2) 0.0699(18) Uani 1 1 d .
H54A H -0.0163 0.4444 -0.2870 0.084 Uiso 1 1 calc R
H54B H -0.0900 0.4530 -0.2333 0.084 Uiso 1 1 calc R
C55 C 0.0359(4) 0.4252(3) -0.2024(2) 0.0606(15) Uani 1 1 d .
H55A H 0.0620 0.4751 -0.1952 0.073 Uiso 1 1 calc R
H55B H 0.0855 0.3953 -0.2194 0.073 Uiso 1 1 calc R
C56 C 0.0078(4) 0.3996(3) -0.1401(2) 0.0669(16) Uani 1 1 d .
H56A H -0.0378 0.4317 -0.1207 0.080 Uiso 1 1 calc R
H56B H -0.0217 0.3507 -0.1467 0.080 Uiso 1 1 calc R
C57 C 0.0905(4) 0.3992(3) -0.0978(2) 0.0643(16) Uani 1 1 d .
H57A H 0.1210 0.4479 -0.0936 0.077 Uiso 1 1 calc R
H57B H 0.1347 0.3663 -0.1177 0.077 Uiso 1 1 calc R
C58 C 0.0710(4) 0.3770(3) -0.0328(2) 0.0614(16) Uani 1 1 d .
H58A H 0.0304 0.4114 -0.0110 0.074 Uiso 1 1 calc R
H58B H 0.0387 0.3290 -0.0360 0.074 Uiso 1 1 calc R
C59 C 0.1614(4) 0.3752(3) 0.0041(2) 0.0601(15) Uani 1 1 d .
H59A H 0.2017 0.3418 -0.0192 0.072 Uiso 1 1 calc R
H59B H 0.1927 0.4235 0.0063 0.072 Uiso 1 1 calc R
C60 C 0.1533(3) 0.3534(3) 0.0684(2) 0.0514(14) Uani 1 1 d .
H60A H 0.1243 0.3044 0.0665 0.062 Uiso 1 1 calc R
H60B H 0.1120 0.3860 0.0919 0.062 Uiso 1 1 calc R
Si03 Si 0.76034(10) 0.64570(8) 0.40059(6) 0.0461(4) Uani 1 1 d .
Si04 Si 1.04042(9) 0.87452(7) 0.57159(6) 0.0394(4) Uani 1 1 d .
C101 C 0.8411(3) 0.7095(3) 0.44917(19) 0.0397(12) Uani 1 1 d .
C102 C 0.9292(3) 0.6932(3) 0.4661(2) 0.0421(12) Uani 1 1 d .
H102 H 0.9512 0.6478 0.4521 0.050 Uiso 1 1 calc R
C103 C 0.9858(3) 0.7414(3) 0.5028(2) 0.0439(12) Uani 1 1 d .
H103 H 1.0454 0.7274 0.5136 0.053 Uiso 1 1 calc R
C104 C 0.9604(3) 0.8096(2) 0.52504(19) 0.0368(11) Uani 1 1 d .
C105 C 0.8713(3) 0.8253(3) 0.5078(2) 0.0454(13) Uani 1 1 d .
H105 H 0.8494 0.8708 0.5216 0.055 Uiso 1 1 calc R
C106 C 0.8133(3) 0.7773(3) 0.4713(2) 0.0463(13) Uani 1 1 d .
H106 H 0.7533 0.7908 0.4610 0.056 Uiso 1 1 calc R
C107 C 0.8141(3) 0.5574(2) 0.3864(2) 0.0487(13) Uani 1 1 d .
H10C H 0.8557 0.5597 0.3509 0.058 Uiso 1 1 calc R
H10D H 0.8525 0.5501 0.4230 0.058 Uiso 1 1 calc R
C108 C 0.7470(4) 0.4925(3) 0.3734(2) 0.0599(15) Uani 1 1 d .
H10E H 0.7092 0.4878 0.4104 0.072 Uiso 1 1 calc R
H10F H 0.7049 0.5018 0.3393 0.072 Uiso 1 1 calc R
C109 C 0.7895(4) 0.4223(3) 0.3566(2) 0.0635(16) Uani 1 1 d .
H10G H 0.7421 0.3828 0.3583 0.076 Uiso 1 1 calc R
H10H H 0.8388 0.4157 0.3871 0.076 Uiso 1 1 calc R
C110 C 0.8297(5) 0.4189(3) 0.2926(3) 0.085(2) Uani 1 1 d .
H11C H 0.7825 0.4338 0.2638 0.102 Uiso 1 1 calc R
H11D H 0.8826 0.4544 0.2933 0.102 Uiso 1 1 calc R
C111 C 0.8602(5) 0.3512(4) 0.2682(3) 0.103(2) Uani 1 1 d .
H11E H 0.8061 0.3167 0.2649 0.124 Uiso 1 1 calc R
H11F H 0.9035 0.3347 0.2988 0.124 Uiso 1 1 calc R
C112 C 0.9069(4) 0.3466(3) 0.2062(3) 0.0816(19) Uani 1 1 d .
H11G H 0.9420 0.3027 0.2013 0.098 Uiso 1 1 calc R
H11H H 0.9510 0.3884 0.2047 0.098 Uiso 1 1 calc R
C113 C 0.8370(5) 0.3454(4) 0.1535(3) 0.096(2) Uani 1 1 d .
H11I H 0.7955 0.3019 0.1541 0.116 Uiso 1 1 calc R
H11J H 0.7989 0.3875 0.1608 0.116 Uiso 1 1 calc R
C114 C 0.8758(5) 0.3459(4) 0.0930(3) 0.102(2) Uani 1 1 d .
H11K H 0.9229 0.3096 0.0888 0.122 Uiso 1 1 calc R
H11L H 0.9077 0.3933 0.0900 0.122 Uiso 1 1 calc R
C115 C 0.8057(6) 0.3308(4) 0.0376(3) 0.104(2) Uani 1 1 d .
H11M H 0.8397 0.3113 0.0012 0.125 Uiso 1 1 calc R
H11N H 0.7601 0.2929 0.0479 0.125 Uiso 1 1 calc R
C116 C 0.7554(6) 0.3916(4) 0.0198(3) 0.104(3) Uani 1 1 d .
H11O H 0.7190 0.3753 -0.0181 0.125 Uiso 1 1 calc R
H11P H 0.8013 0.4289 0.0089 0.125 Uiso 1 1 calc R
C117 C 0.6918(5) 0.4262(4) 0.0653(3) 0.087(2) Uani 1 1 d .
H11Q H 0.6514 0.3881 0.0809 0.104 Uiso 1 1 calc R
H11R H 0.7293 0.4491 0.1007 0.104 Uiso 1 1 calc R
C118 C 0.6326(5) 0.4805(4) 0.0432(3) 0.081(2) Uani 1 1 d .
H11S H 0.6720 0.5133 0.0205 0.097 Uiso 1 1 calc R
H11T H 0.5876 0.4554 0.0130 0.097 Uiso 1 1 calc R
C119 C 0.5804(4) 0.5248(3) 0.0888(2) 0.0691(17) Uani 1 1 d .
H11U H 0.5394 0.4927 0.1112 0.083 Uiso 1 1 calc R
H11V H 0.5409 0.5556 0.0664 0.083 Uiso 1 1 calc R
C120 C 0.6406(4) 0.5723(3) 0.1358(2) 0.0709(18) Uani 1 1 d .
H12C H 0.6726 0.5414 0.1627 0.085 Uiso 1 1 calc R
H12D H 0.6883 0.5988 0.1135 0.085 Uiso 1 1 calc R
C121 C 0.5890(4) 0.6242(3) 0.1747(3) 0.0801(19) Uani 1 1 d .
H12E H 0.5411 0.5975 0.1966 0.096 Uiso 1 1 calc R
H12F H 0.5570 0.6549 0.1475 0.096 Uiso 1 1 calc R
C122 C 0.6479(4) 0.6731(3) 0.2230(2) 0.0744(18) Uani 1 1 d .
H12G H 0.7027 0.6928 0.2025 0.089 Uiso 1 1 calc R
H12H H 0.6113 0.7139 0.2384 0.089 Uiso 1 1 calc R
C123 C 0.6797(4) 0.6358(3) 0.2775(2) 0.0540(14) Uani 1 1 d .
H12I H 0.7182 0.5960 0.2623 0.065 Uiso 1 1 calc R
H12J H 0.6250 0.6145 0.2971 0.065 Uiso 1 1 calc R
C124 C 0.7349(4) 0.6846(3) 0.3263(2) 0.0555(14) Uani 1 1 d .
H12K H 0.7007 0.7284 0.3359 0.067 Uiso 1 1 calc R
H12L H 0.7942 0.6993 0.3081 0.067 Uiso 1 1 calc R
C125 C 1.1053(3) 0.9291(2) 0.5161(2) 0.0450(13) Uani 1 1 d .
H12M H 1.0607 0.9478 0.4877 0.054 Uiso 1 1 calc R
H12N H 1.1381 0.9707 0.5397 0.054 Uiso 1 1 calc R
C126 C 1.1752(3) 0.8862(3) 0.4781(2) 0.0464(13) Uani 1 1 d .
H12O H 1.2247 0.8738 0.5063 0.056 Uiso 1 1 calc R
H12P H 1.1439 0.8407 0.4602 0.056 Uiso 1 1 calc R
C127 C 1.2190(3) 0.9240(3) 0.4261(2) 0.0500(13) Uani 1 1 d .
H12Q H 1.1705 0.9320 0.3954 0.060 Uiso 1 1 calc R
H12R H 1.2455 0.9715 0.4430 0.060 Uiso 1 1 calc R
C128 C 1.2936(4) 0.8827(3) 0.3940(2) 0.0537(14) Uani 1 1 d .
H12S H 1.2678 0.8342 0.3792 0.064 Uiso 1 1 calc R
H12T H 1.3435 0.8770 0.4243 0.064 Uiso 1 1 calc R
C129 C 1.3347(4) 0.9175(3) 0.3397(2) 0.0699(17) Uani 1 1 d .
H12U H 1.3589 0.9664 0.3546 0.084 Uiso 1 1 calc R
H12V H 1.2847 0.9223 0.3093 0.084 Uiso 1 1 calc R
C130 C 1.4116(4) 0.8783(3) 0.3066(3) 0.0738(18) Uani 1 1 d .
H13C H 1.4321 0.9051 0.2718 0.089 Uiso 1 1 calc R
H13D H 1.3869 0.8304 0.2893 0.089 Uiso 1 1 calc R
C131 C 1.4951(4) 0.8690(3) 0.3483(3) 0.0700(17) Uani 1 1 d .
H13E H 1.4758 0.8375 0.3804 0.084 Uiso 1 1 calc R
H13F H 1.5424 0.8444 0.3232 0.084 Uiso 1 1 calc R
C132 C 1.5378(5) 0.9371(4) 0.3793(3) 0.099(2) Uani 1 1 d .
H13G H 1.4924 0.9593 0.4076 0.119 Uiso 1 1 calc R
H13H H 1.5516 0.9704 0.3476 0.119 Uiso 1 1 calc R
C133 C 1.6245(7) 0.9284(7) 0.4153(5) 0.165(4) Uani 1 1 d .
H13I H 1.6576 0.8894 0.3929 0.198 Uiso 1 1 calc R
H13J H 1.6637 0.9730 0.4140 0.198 Uiso 1 1 calc R
C134 C 1.6195(6) 0.9143(5) 0.4749(6) 0.146(4) Uani 1 1 d .
H13K H 1.6168 0.9618 0.4986 0.175 Uiso 1 1 calc R
H13L H 1.6805 0.8967 0.4848 0.175 Uiso 1 1 calc R
C135 C 1.5558(6) 0.8697(5) 0.5030(4) 0.119(3) Uani 1 1 d .
H13M H 1.5460 0.8248 0.4755 0.143 Uiso 1 1 calc R
H13N H 1.4965 0.8933 0.5048 0.143 Uiso 1 1 calc R
C136 C 1.5780(5) 0.8486(5) 0.5687(4) 0.131(3) Uani 1 1 d .
H13O H 1.5915 0.8924 0.5970 0.157 Uiso 1 1 calc R
H13P H 1.6332 0.8198 0.5675 0.157 Uiso 1 1 calc R
C137 C 1.4913(6) 0.8025(4) 0.5942(3) 0.115(3) Uani 1 1 d .
H13Q H 1.4678 0.7670 0.5604 0.138 Uiso 1 1 calc R
H13R H 1.5139 0.7756 0.6279 0.138 Uiso 1 1 calc R
C138 C 1.4156(5) 0.8437(4) 0.6169(3) 0.090(2) Uani 1 1 d .
H13S H 1.3892 0.8671 0.5822 0.108 Uiso 1 1 calc R
H13T H 1.4400 0.8821 0.6480 0.108 Uiso 1 1 calc R
C139 C 1.3381(5) 0.8002(4) 0.6460(3) 0.089(2) Uani 1 1 d .
H13U H 1.3037 0.7704 0.6125 0.107 Uiso 1 1 calc R
H13V H 1.3666 0.7672 0.6728 0.107 Uiso 1 1 calc R
C140 C 1.2727(5) 0.8408(4) 0.6823(3) 0.092(2) Uani 1 1 d .
H14C H 1.3078 0.8782 0.7094 0.111 Uiso 1 1 calc R
H14D H 1.2410 0.8081 0.7094 0.111 Uiso 1 1 calc R
C141 C 1.2012(4) 0.8762(3) 0.6488(2) 0.0683(17) Uani 1 1 d .
H14E H 1.2320 0.9040 0.6177 0.082 Uiso 1 1 calc R
H14F H 1.1719 0.9107 0.6786 0.082 Uiso 1 1 calc R
C142 C 1.1239(3) 0.8257(3) 0.6154(2) 0.0492(13) Uani 1 1 d .
H14G H 1.0901 0.7998 0.6465 0.059 Uiso 1 1 calc R
H14H H 1.1526 0.7898 0.5866 0.059 Uiso 1 1 calc R
C143 C 0.6498(3) 0.6351(3) 0.4428(2) 0.0488(13) Uani 1 1 d .
H14I H 0.6167 0.6798 0.4421 0.059 Uiso 1 1 calc R
H14J H 0.6109 0.5960 0.4203 0.059 Uiso 1 1 calc R
C144 C 0.6614(4) 0.6183(3) 0.5106(2) 0.0570(15) Uani 1 1 d .
H14K H 0.7048 0.5795 0.5122 0.068 Uiso 1 1 calc R
H14L H 0.6892 0.6613 0.5350 0.068 Uiso 1 1 calc R
C145 C 0.5735(4) 0.5961(3) 0.5400(2) 0.0625(16) Uani 1 1 d .
H14M H 0.5498 0.5497 0.5187 0.075 Uiso 1 1 calc R
H14N H 0.5274 0.6319 0.5335 0.075 Uiso 1 1 calc R
C146 C 0.5815(4) 0.5883(3) 0.6082(2) 0.0585(15) Uani 1 1 d .
H14O H 0.6322 0.5565 0.6149 0.070 Uiso 1 1 calc R
H14P H 0.5993 0.6360 0.6296 0.070 Uiso 1 1 calc R
C147 C 0.4962(4) 0.5592(4) 0.6382(2) 0.0784(19) Uani 1 1 d .
H14Q H 0.4871 0.5076 0.6240 0.094 Uiso 1 1 calc R
H14R H 0.4426 0.5834 0.6231 0.094 Uiso 1 1 calc R
C148 C 0.4961(4) 0.5670(3) 0.7078(2) 0.0707(17) Uani 1 1 d .
H14S H 0.5585 0.5601 0.7243 0.085 Uiso 1 1 calc R
H14T H 0.4528 0.5304 0.7231 0.085 Uiso 1 1 calc R
C149 C 0.4665(5) 0.6419(4) 0.7293(3) 0.102(2) Uani 1 1 d .
H14U H 0.5111 0.6768 0.7130 0.122 Uiso 1 1 calc R
H14V H 0.4061 0.6480 0.7095 0.122 Uiso 1 1 calc R
C150 C 0.4584(5) 0.6617(4) 0.7942(3) 0.100(2) Uani 1 1 d .
H15C H 0.5165 0.6509 0.8149 0.120 Uiso 1 1 calc R
H15D H 0.4086 0.6305 0.8099 0.120 Uiso 1 1 calc R
C151 C 0.4383(4) 0.7397(4) 0.8141(3) 0.078(2) Uani 1 1 d .
H15E H 0.3796 0.7506 0.7944 0.094 Uiso 1 1 calc R
H15F H 0.4299 0.7450 0.8594 0.094 Uiso 1 1 calc R
C152 C 0.5101(5) 0.7920(4) 0.7986(3) 0.095(2) Uani 1 1 d .
H15G H 0.5209 0.7844 0.7537 0.113 Uiso 1 1 calc R
H15H H 0.5678 0.7821 0.8201 0.113 Uiso 1 1 calc R
C153 C 0.4915(5) 0.8688(4) 0.8140(3) 0.089(2) Uani 1 1 d .
H15I H 0.4899 0.8792 0.8594 0.107 Uiso 1 1 calc R
H15J H 0.4304 0.8785 0.7968 0.107 Uiso 1 1 calc R
C154 C 0.5650(4) 0.9173(4) 0.7881(3) 0.092(2) Uani 1 1 d .
H15K H 0.5795 0.8974 0.7458 0.111 Uiso 1 1 calc R
H15L H 0.5403 0.9651 0.7851 0.111 Uiso 1 1 calc R
C155 C 0.6518(4) 0.9260(3) 0.8260(2) 0.0568(15) Uani 1 1 d .
H15M H 0.6701 0.8782 0.8358 0.068 Uiso 1 1 calc R
H15N H 0.6400 0.9545 0.8654 0.068 Uiso 1 1 calc R
C156 C 0.7319(4) 0.9631(3) 0.7933(2) 0.0608(16) Uani 1 1 d .
H15O H 0.7085 1.0039 0.7731 0.073 Uiso 1 1 calc R
H15P H 0.7791 0.9824 0.8245 0.073 Uiso 1 1 calc R
C157 C 0.7766(4) 0.9127(3) 0.7450(2) 0.0526(14) Uani 1 1 d .
H15Q H 0.8003 0.8722 0.7655 0.063 Uiso 1 1 calc R
H15R H 0.7290 0.8928 0.7143 0.063 Uiso 1 1 calc R
C158 C 0.8545(4) 0.9476(3) 0.7117(2) 0.0541(14) Uani 1 1 d .
H15S H 0.9011 0.9690 0.7425 0.065 Uiso 1 1 calc R
H15T H 0.8303 0.9869 0.6899 0.065 Uiso 1 1 calc R
C159 C 0.9010(3) 0.8968(3) 0.6655(2) 0.0469(13) Uani 1 1 d .
H15U H 0.8532 0.8708 0.6379 0.056 Uiso 1 1 calc R
H15V H 0.9319 0.8609 0.6880 0.056 Uiso 1 1 calc R
C160 C 0.9722(3) 0.9336(2) 0.62588(19) 0.0422(12) Uani 1 1 d .
H16C H 1.0162 0.9631 0.6540 0.051 Uiso 1 1 calc R
H16D H 0.9397 0.9667 0.6013 0.051 Uiso 1 1 calc R

loop_
_atom_site_aniso_label
_atom_site_aniso_U_11
_atom_site_aniso_U_22
_atom_site_aniso_U_33
_atom_site_aniso_U_23
_atom_site_aniso_U_13
_atom_site_aniso_U_12
Si01 0.0494(9) 0.0458(9) 0.0398(8) -0.0005(7) -0.0038(7) 0.0110(7)
Si02 0.0442(9) 0.0548(10) 0.0385(8) -0.0001(7) 0.0036(6) 0.0050(7)
C01 0.043(3) 0.046(3) 0.037(3) 0.005(2) -0.003(2) 0.007(3)
C02 0.074(4) 0.046(4) 0.071(4) 0.009(3) 0.030(3) 0.007(3)
C03 0.080(5) 0.042(3) 0.077(4) 0.000(3) 0.027(3) 0.010(3)
C04 0.041(3) 0.052(3) 0.033(3) 0.004(2) -0.002(2) 0.001(3)
C05 0.067(4) 0.056(4) 0.107(5) -0.012(4) 0.046(4) -0.013(4)
C06 0.077(5) 0.041(4) 0.124(5) -0.017(4) 0.046(4) -0.009(3)
C07 0.057(4) 0.062(4) 0.040(3) 0.005(3) 0.006(2) 0.015(3)
C08 0.120(6) 0.083(5) 0.087(5) 0.024(4) 0.065(4) 0.034(4)
C09 0.124(7) 0.106(6) 0.098(5) 0.055(4) 0.076(5) 0.062(5)
C10 0.125(7) 0.108(6) 0.080(5) 0.016(4) 0.012(5) 0.006(5)
C11 0.131(7) 0.109(6) 0.070(5) 0.024(4) 0.028(5) 0.043(5)
C12 0.081(6) 0.184(9) 0.071(5) 0.025(5) 0.008(4) 0.002(6)
C13 0.164(9) 0.134(8) 0.097(6) 0.000(6) 0.019(6) -0.007(7)
C14 0.173(9) 0.119(7) 0.079(5) 0.015(5) 0.018(6) -0.010(6)
C15 0.081(5) 0.109(6) 0.086(5) -0.015(4) 0.001(4) -0.005(4)
C16 0.094(6) 0.103(6) 0.079(5) 0.008(4) 0.008(4) -0.006(5)
C17 0.058(4) 0.114(6) 0.065(4) 0.015(4) -0.010(3) -0.019(4)
C18 0.069(4) 0.084(5) 0.067(4) 0.004(4) -0.015(3) 0.004(4)
C19 0.065(4) 0.090(5) 0.071(4) 0.011(3) -0.019(3) -0.003(4)
C20 0.067(4) 0.067(4) 0.058(3) 0.019(3) -0.010(3) 0.003(3)
C21 0.062(4) 0.064(4) 0.063(4) 0.009(3) -0.020(3) 0.003(3)
C22 0.042(3) 0.061(4) 0.045(3) 0.006(3) 0.000(2) 0.007(3)
C23 0.043(3) 0.051(3) 0.047(3) 0.011(3) -0.002(2) 0.008(3)
C24 0.047(3) 0.048(3) 0.043(3) 0.002(2) -0.004(2) 0.010(3)
C25 0.059(4) 0.056(4) 0.047(3) 0.003(3) 0.009(3) -0.001(3)
C26 0.060(4) 0.074(4) 0.037(3) 0.006(3) 0.003(3) 0.004(3)
C27 0.081(4) 0.060(4) 0.047(3) 0.006(3) 0.012(3) -0.013(3)
C28 0.075(5) 0.096(5) 0.057(4) 0.012(3) 0.016(3) -0.007(4)
C29 0.055(4) 0.072(4) 0.049(3) 0.013(3) 0.007(3) 0.017(3)
C30 0.070(4) 0.093(5) 0.050(3) 0.011(3) 0.019(3) 0.015(4)
C31 0.076(5) 0.099(5) 0.053(4) 0.021(3) 0.020(3) 0.031(4)
C32 0.083(5) 0.071(4) 0.051(3) 0.003(3) 0.008(3) 0.026(4)
C33 0.095(6) 0.088(5) 0.055(4) 0.010(3) 0.013(4) 0.036(4)
C34 0.114(6) 0.092(5) 0.057(4) -0.008(4) -0.008(4) 0.028(5)
C35 0.080(5) 0.088(5) 0.060(4) 0.006(3) -0.022(3) 0.006(4)
C36 0.075(4) 0.058(4) 0.066(4) -0.002(3) -0.014(3) 0.014(3)
C37 0.068(4) 0.055(4) 0.076(4) -0.001(3) 0.002(3) -0.001(3)
C38 0.068(4) 0.051(4) 0.073(4) 0.008(3) -0.004(3) 0.002(3)
C39 0.071(4) 0.043(3) 0.059(3) 0.000(3) -0.002(3) 0.006(3)
C40 0.064(4) 0.051(4) 0.056(3) 0.009(3) -0.001(3) 0.011(3)
C41 0.061(4) 0.059(4) 0.044(3) 0.002(3) -0.002(3) 0.012(3)
C42 0.052(3) 0.044(3) 0.040(3) 0.000(2) 0.004(2) 0.008(3)
C43 0.063(4) 0.049(3) 0.046(3) -0.002(3) -0.012(3) 0.018(3)
C44 0.050(3) 0.048(3) 0.053(3) 0.002(3) -0.006(3) 0.003(3)
C45 0.057(4) 0.050(3) 0.058(3) 0.004(3) -0.016(3) 0.008(3)
C46 0.058(4) 0.046(3) 0.046(3) 0.005(2) -0.011(3) 0.001(3)
C47 0.059(4) 0.045(3) 0.058(3) 0.009(3) -0.012(3) 0.000(3)
C48 0.061(4) 0.043(3) 0.051(3) 0.009(3) -0.009(3) -0.007(3)
C49 0.053(4) 0.063(4) 0.045(3) 0.012(3) -0.004(3) 0.000(3)
C50 0.053(4) 0.068(4) 0.047(3) 0.007(3) -0.013(3) -0.002(3)
C51 0.046(4) 0.085(5) 0.050(3) 0.012(3) -0.006(3) -0.001(3)
C52 0.046(3) 0.088(5) 0.043(3) 0.013(3) 0.003(3) 0.014(3)
C53 0.045(4) 0.101(5) 0.047(3) 0.013(3) -0.001(3) 0.013(4)
C54 0.067(4) 0.097(5) 0.051(3) 0.016(3) 0.010(3) 0.032(4)
C55 0.076(4) 0.063(4) 0.044(3) 0.006(3) 0.001(3) 0.008(3)
C56 0.063(4) 0.091(5) 0.049(3) 0.012(3) -0.006(3) 0.010(3)
C57 0.054(4) 0.083(4) 0.057(3) 0.017(3) -0.007(3) -0.003(3)
C58 0.059(4) 0.078(4) 0.049(3) 0.018(3) -0.004(3) -0.001(3)
C59 0.056(4) 0.082(4) 0.043(3) 0.013(3) -0.002(3) -0.003(3)
C60 0.048(3) 0.050(3) 0.056(3) 0.001(3) 0.004(3) 0.006(3)
Si03 0.0427(9) 0.0513(10) 0.0436(8) 0.0041(7) -0.0036(7) -0.0029(7)
Si04 0.0405(8) 0.0424(9) 0.0354(7) 0.0033(6) 0.0001(6) 0.0041(7)
C101 0.038(3) 0.049(3) 0.031(2) 0.004(2) 0.002(2) -0.003(3)
C102 0.045(3) 0.036(3) 0.044(3) 0.002(2) -0.002(2) 0.002(3)
C103 0.036(3) 0.054(3) 0.044(3) 0.013(3) -0.004(2) 0.004(3)
C104 0.043(3) 0.036(3) 0.033(2) 0.007(2) 0.005(2) 0.010(2)
C105 0.048(3) 0.043(3) 0.045(3) -0.003(2) 0.002(3) 0.011(3)
C106 0.034(3) 0.059(4) 0.046(3) -0.002(3) -0.005(2) 0.012(3)
C107 0.051(3) 0.051(3) 0.042(3) 0.002(2) -0.005(2) -0.010(3)
C108 0.066(4) 0.051(4) 0.062(3) 0.009(3) -0.015(3) -0.013(3)
C109 0.080(4) 0.055(4) 0.054(3) 0.003(3) -0.004(3) -0.004(3)
C110 0.103(6) 0.057(4) 0.092(5) -0.008(4) 0.022(4) 0.002(4)
C111 0.102(6) 0.103(6) 0.099(6) -0.020(5) 0.013(5) -0.001(5)
C112 0.083(5) 0.078(5) 0.083(5) -0.010(4) -0.005(4) 0.028(4)
C113 0.107(6) 0.097(6) 0.085(5) -0.001(4) 0.008(5) 0.019(5)
C114 0.087(6) 0.130(7) 0.090(5) 0.004(5) 0.018(5) 0.023(5)
C115 0.150(8) 0.094(6) 0.064(5) -0.013(4) -0.001(5) 0.006(5)
C116 0.130(7) 0.126(7) 0.054(4) -0.011(4) 0.002(4) 0.008(6)
C117 0.114(6) 0.085(5) 0.059(4) -0.002(4) -0.016(4) 0.002(5)
C118 0.084(5) 0.098(5) 0.058(4) 0.006(4) -0.012(4) -0.017(4)
C119 0.066(4) 0.092(5) 0.048(3) 0.004(3) -0.009(3) -0.007(4)
C120 0.055(4) 0.096(5) 0.060(4) 0.005(3) -0.002(3) -0.006(4)
C121 0.080(5) 0.097(5) 0.064(4) 0.010(4) -0.022(4) 0.015(4)
C122 0.094(5) 0.072(4) 0.057(4) 0.010(3) -0.023(3) -0.006(4)
C123 0.056(4) 0.055(4) 0.050(3) 0.008(3) -0.006(3) -0.001(3)
C124 0.057(4) 0.056(4) 0.051(3) 0.001(3) -0.014(3) -0.008(3)
C125 0.051(3) 0.044(3) 0.040(3) 0.005(2) 0.007(2) 0.007(3)
C126 0.045(3) 0.052(3) 0.045(3) 0.012(2) 0.004(2) 0.008(3)
C127 0.047(3) 0.057(4) 0.049(3) 0.018(3) 0.012(3) 0.010(3)
C128 0.050(3) 0.066(4) 0.049(3) 0.022(3) 0.010(3) 0.006(3)
C129 0.063(4) 0.092(5) 0.062(4) 0.030(3) 0.023(3) 0.035(4)
C130 0.082(5) 0.078(5) 0.066(4) 0.020(3) 0.023(4) 0.021(4)
C131 0.064(4) 0.072(5) 0.076(4) 0.006(3) 0.024(3) 0.017(4)
C132 0.093(6) 0.092(6) 0.112(6) 0.022(5) 0.004(5) -0.013(5)
C133 0.126(10) 0.222(13) 0.145(9) 0.013(9) 0.023(8) -0.018(8)
C134 0.096(8) 0.127(8) 0.217(12) 0.025(8) 0.014(8) 0.017(6)
C135 0.100(7) 0.141(8) 0.119(7) 0.036(6) 0.005(5) -0.011(6)
C136 0.081(6) 0.200(10) 0.107(6) -0.023(6) -0.014(5) 0.026(6)
C137 0.105(7) 0.156(8) 0.096(5) 0.039(5) 0.013(5) 0.053(6)
C138 0.084(5) 0.092(5) 0.097(5) 0.023(4) -0.001(4) 0.014(5)
C139 0.087(5) 0.104(6) 0.080(5) 0.012(4) 0.005(4) 0.035(5)
C140 0.075(5) 0.112(6) 0.091(5) 0.020(4) -0.025(4) 0.001(5)
C141 0.076(4) 0.071(4) 0.057(4) 0.004(3) -0.017(3) 0.011(4)
C142 0.046(3) 0.056(3) 0.044(3) -0.001(3) -0.008(2) 0.004(3)
C143 0.039(3) 0.048(3) 0.058(3) 0.003(3) -0.003(2) 0.001(3)
C144 0.049(4) 0.074(4) 0.049(3) 0.011(3) 0.007(3) 0.002(3)
C145 0.050(4) 0.084(4) 0.053(3) 0.004(3) 0.004(3) -0.008(3)
C146 0.047(4) 0.064(4) 0.064(4) 0.003(3) 0.002(3) 0.003(3)
C147 0.063(4) 0.119(6) 0.054(4) 0.013(3) 0.010(3) 0.003(4)
C148 0.101(5) 0.053(4) 0.058(4) 0.005(3) 0.001(3) 0.003(4)
C149 0.131(7) 0.102(6) 0.068(5) -0.006(4) -0.015(4) 0.000(5)
C150 0.114(6) 0.131(7) 0.061(4) 0.017(4) 0.044(4) 0.041(5)
C151 0.064(4) 0.115(6) 0.054(4) 0.011(4) 0.006(3) -0.010(4)
C152 0.095(6) 0.091(6) 0.097(5) 0.007(4) -0.011(4) 0.011(5)
C153 0.070(5) 0.093(6) 0.100(5) -0.025(4) 0.020(4) 0.004(4)
C154 0.065(5) 0.140(7) 0.070(4) -0.006(4) 0.014(4) 0.009(5)
C155 0.052(4) 0.077(4) 0.043(3) 0.004(3) 0.013(3) 0.013(3)
C156 0.074(4) 0.065(4) 0.048(3) 0.016(3) 0.019(3) 0.021(3)
C157 0.056(4) 0.058(4) 0.045(3) 0.003(3) 0.011(3) 0.013(3)
C158 0.067(4) 0.050(3) 0.049(3) 0.010(3) 0.019(3) 0.020(3)
C159 0.046(3) 0.054(3) 0.040(3) -0.004(2) 0.003(2) 0.007(3)
C160 0.046(3) 0.041(3) 0.041(3) 0.006(2) 0.008(2) 0.007(3)

loop_
_atom_type_symbol
_atom_type_description
_atom_type_scat_dispersion_real
_atom_type_scat_dispersion_imag
_atom_type_scat_source
C C 0.0033 0.0016 'International Tables Vol C Tables 4.2.6.8 and 6.1.1.4'
H H 0.0000 0.0000 'International Tables Vol C Tables 4.2.6.8 and 6.1.1.4'
Si Si 0.0817 0.0704 'International Tables Vol C Tables 4.2.6.8 and 6.1.1.4'

loop_
_geom_angle_atom_site_label_1
_geom_angle_atom_site_label_2
_geom_angle_atom_site_label_3
_geom_angle
C43 Si01 C07 111.8(2)
C43 Si01 C01 107.7(2)
C07 Si01 C01 110.9(2)
C43 Si01 C24 108.9(2)
C07 Si01 C24 108.9(2)
C01 Si01 C24 108.6(2)
C60 Si02 C42 110.7(2)
C60 Si02 C04 108.4(2)
C42 Si02 C04 109.7(2)
C60 Si02 C25 110.0(2)
C42 Si02 C25 110.6(2)
C04 Si02 C25 107.3(2)
C02 C01 C06 114.3(5)
C02 C01 Si01 125.6(4)
C06 C01 Si01 120.1(4)
C01 C02 C03 122.8(5)
C01 C02 H02 118.6
C03 C02 H02 118.6
C04 C03 C02 122.4(5)
C04 C03 H03 118.8
C02 C03 H03 118.8
C05 C04 C03 113.9(5)
C05 C04 Si02 121.2(4)
C03 C04 Si02 124.8(4)
C06 C05 C04 123.9(5)
C06 C05 H05 118.0
C04 C05 H05 118.0
C05 C06 C01 122.5(5)
C05 C06 H06 118.7
C01 C06 H06 118.7
C08 C07 Si01 115.6(4)
C08 C07 H07A 108.4
Si01 C07 H07A 108.4
C08 C07 H07B 108.4
Si01 C07 H07B 108.4
H07A C07 H07B 107.5
C09 C08 C07 114.2(5)
C09 C08 H08A 108.7
C07 C08 H08A 108.7
C09 C08 H08B 108.7
C07 C08 H08B 108.7
H08A C08 H08B 107.6
C10 C09 C08 117.9(6)
C10 C09 H09A 107.8
C08 C09 H09A 107.8
C10 C09 H09B 107.8
C08 C09 H09B 107.8
H09A C09 H09B 107.2
C11 C10 C09 119.8(6)
C11 C10 H10A 107.4
C09 C10 H10A 107.4
C11 C10 H10B 107.4
C09 C10 H10B 107.4
H10A C10 H10B 106.9
C10 C11 C12 117.3(6)
C10 C11 H11A 108.0
C12 C11 H11A 108.0
C10 C11 H11B 108.0
C12 C11 H11B 108.0
H11A C11 H11B 107.2
C11 C12 C13 120.5(6)
C11 C12 H12A 107.2
C13 C12 H12A 107.2
C11 C12 H12B 107.2
C13 C12 H12B 107.2
H12A C12 H12B 106.8
C14 C13 C12 115.6(8)
C14 C13 H13A 108.4
C12 C13 H13A 108.4
C14 C13 H13B 108.4
C12 C13 H13B 108.4
H13A C13 H13B 107.4
C13 C14 C15 116.8(8)
C13 C14 H14A 108.1
C15 C14 H14A 108.1
C13 C14 H14B 108.1
C15 C14 H14B 108.1
H14A C14 H14B 107.3
C16 C15 C14 113.4(7)
C16 C15 H15A 108.9
C14 C15 H15A 108.9
C16 C15 H15B 108.9
C14 C15 H15B 108.9
H15A C15 H15B 107.7
C15 C16 C17 115.5(6)
C15 C16 H16A 108.4
C17 C16 H16A 108.4
C15 C16 H16B 108.4
C17 C16 H16B 108.4
H16A C16 H16B 107.5
C18 C17 C16 113.2(5)
C18 C17 H17A 108.9
C16 C17 H17A 108.9
C18 C17 H17B 108.9
C16 C17 H17B 108.9
H17A C17 H17B 107.8
C19 C18 C17 114.8(5)
C19 C18 H18A 108.6
C17 C18 H18A 108.6
C19 C18 H18B 108.6
C17 C18 H18B 108.6
H18A C18 H18B 107.6
C18 C19 C20 115.2(5)
C18 C19 H19A 108.5
C20 C19 H19A 108.5
C18 C19 H19B 108.5
C20 C19 H19B 108.5
H19A C19 H19B 107.5
C21 C20 C19 114.9(5)
C21 C20 H20A 108.5
C19 C20 H20A 108.5
C21 C20 H20B 108.5
C19 C20 H20B 108.5
H20A C20 H20B 107.5
C20 C21 C22 115.1(4)
C20 C21 H21A 108.5
C22 C21 H21A 108.5
C20 C21 H21B 108.5
C22 C21 H21B 108.5
H21A C21 H21B 107.5
C23 C22 C21 113.3(4)
C23 C22 H22A 108.9
C21 C22 H22A 108.9
C23 C22 H22B 108.9
C21 C22 H22B 108.9
H22A C22 H22B 107.7
C22 C23 C24 114.8(4)
C22 C23 H23A 108.6
C24 C23 H23A 108.6
C22 C23 H23B 108.6
C24 C23 H23B 108.6
H23A C23 H23B 107.5
C23 C24 Si01 113.7(3)
C23 C24 H24A 108.8
Si01 C24 H24A 108.8
C23 C24 H24B 108.8
Si01 C24 H24B 108.8
H24A C24 H24B 107.7
C26 C25 Si02 118.4(4)
C26 C25 H25A 107.7
Si02 C25 H25A 107.7
C26 C25 H25B 107.7
Si02 C25 H25B 107.7
H25A C25 H25B 107.1
C27 C26 C25 112.9(4)
C27 C26 H26A 109.0
C25 C26 H26A 109.0
C27 C26 H26B 109.0
C25 C26 H26B 109.0
H26A C26 H26B 107.8
C26 C27 C28 115.3(5)
C26 C27 H27A 108.5
C28 C27 H27A 108.5
C26 C27 H27B 108.5
C28 C27 H27B 108.5
H27A C27 H27B 107.5
C29 C28 C27 113.7(4)
C29 C28 H28A 108.8
C27 C28 H28A 108.8
C29 C28 H28B 108.8
C27 C28 H28B 108.8
H28A C28 H28B 107.7
C30 C29 C28 114.4(5)
C30 C29 H29A 108.7
C28 C29 H29A 108.7
C30 C29 H29B 108.7
C28 C29 H29B 108.7
H29A C29 H29B 107.6
C31 C30 C29 114.8(5)
C31 C30 H30A 108.6
C29 C30 H30A 108.6
C31 C30 H30B 108.6
C29 C30 H30B 108.6
H30A C30 H30B 107.5
C30 C31 C32 115.2(5)
C30 C31 H31A 108.5
C32 C31 H31A 108.5
C30 C31 H31B 108.5
C32 C31 H31B 108.5
H31A C31 H31B 107.5
C33 C32 C31 113.7(5)
C33 C32 H32A 108.8
C31 C32 H32A 108.8
C33 C32 H32B 108.8
C31 C32 H32B 108.8
H32A C32 H32B 107.7
C32 C33 C34 116.0(6)
C32 C33 H33A 108.3
C34 C33 H33A 108.3
C32 C33 H33B 108.3
C34 C33 H33B 108.3
H33A C33 H33B 107.4
C33 C34 C35 116.2(5)
C33 C34 H34A 108.2
C35 C34 H34A 108.2
C33 C34 H34B 108.2
C35 C34 H34B 108.2
H34A C34 H34B 107.4
C36 C35 C34 114.1(5)
C36 C35 H35A 108.7
C34 C35 H35A 108.7
C36 C35 H35B 108.7
C34 C35 H35B 108.7
H35A C35 H35B 107.6
C35 C36 C37 113.2(5)
C35 C36 H36A 108.9
C37 C36 H36A 108.9
C35 C36 H36B 108.9
C37 C36 H36B 108.9
H36A C36 H36B 107.7
C36 C37 C38 111.3(5)
C36 C37 H37A 109.4
C38 C37 H37A 109.4
C36 C37 H37B 109.4
C38 C37 H37B 109.4
H37A C37 H37B 108.0
C39 C38 C37 113.3(4)
C39 C38 H38A 108.9
C37 C38 H38A 108.9
C39 C38 H38B 108.9
C37 C38 H38B 108.9
H38A C38 H38B 107.7
C40 C39 C38 114.7(4)
C40 C39 H39A 108.6
C38 C39 H39A 108.6
C40 C39 H39B 108.6
C38 C39 H39B 108.6
H39A C39 H39B 107.6
C39 C40 C41 113.9(4)
C39 C40 H40A 108.8
C41 C40 H40A 108.8
C39 C40 H40B 108.8
C41 C40 H40B 108.8
H40A C40 H40B 107.7
C40 C41 C42 114.8(4)
C40 C41 H41A 108.6
C42 C41 H41A 108.6
C40 C41 H41B 108.6
C42 C41 H41B 108.6
H41A C41 H41B 107.5
C41 C42 Si02 116.8(3)
C41 C42 H42A 108.1
Si02 C42 H42A 108.1
C41 C42 H42B 108.1
Si02 C42 H42B 108.1
H42A C42 H42B 107.3
C44 C43 Si01 116.5(3)
C44 C43 H43A 108.2
Si01 C43 H43A 108.2
C44 C43 H43B 108.2
Si01 C43 H43B 108.2
H43A C43 H43B 107.3
C45 C44 C43 114.0(4)
C45 C44 H44A 108.8
C43 C44 H44A 108.8
C45 C44 H44B 108.8
C43 C44 H44B 108.8
H44A C44 H44B 107.6
C44 C45 C46 115.1(4)
C44 C45 H45A 108.5
C46 C45 H45A 108.5
C44 C45 H45B 108.5
C46 C45 H45B 108.5
H45A C45 H45B 107.5
C45 C46 C47 112.0(4)
C45 C46 H46A 109.2
C47 C46 H46A 109.2
C45 C46 H46B 109.2
C47 C46 H46B 109.2
H46A C46 H46B 107.9
C48 C47 C46 114.4(4)
C48 C47 H47A 108.7
C46 C47 H47A 108.7
C48 C47 H47B 108.7
C46 C47 H47B 108.7
H47A C47 H47B 107.6
C49 C48 C47 115.9(4)
C49 C48 H48A 108.3
C47 C48 H48A 108.3
C49 C48 H48B 108.3
C47 C48 H48B 108.3
H48A C48 H48B 107.4
C48 C49 C50 113.0(4)
C48 C49 H49A 109.0
C50 C49 H49A 109.0
C48 C49 H49B 109.0
C50 C49 H49B 109.0
H49A C49 H49B 107.8
C51 C50 C49 115.0(4)
C51 C50 H50A 108.5
C49 C50 H50A 108.5
C51 C50 H50B 108.5
C49 C50 H50B 108.5
H50A C50 H50B 107.5
C50 C51 C52 112.8(4)
C50 C51 H51A 109.0
C52 C51 H51A 109.0
C50 C51 H51B 109.0
C52 C51 H51B 109.0
H51A C51 H51B 107.8
C53 C52 C51 114.1(5)
C53 C52 H52A 108.7
C51 C52 H52A 108.7
C53 C52 H52B 108.7
C51 C52 H52B 108.7
H52A C52 H52B 107.6
C52 C53 C54 114.1(5)
C52 C53 H53A 108.7
C54 C53 H53A 108.7
C52 C53 H53B 108.7
C54 C53 H53B 108.7
H53A C53 H53B 107.6
C55 C54 C53 115.3(5)
C55 C54 H54A 108.5
C53 C54 H54A 108.5
C55 C54 H54B 108.5
C53 C54 H54B 108.5
H54A C54 H54B 107.5
C54 C55 C56 115.3(5)
C54 C55 H55A 108.5
C56 C55 H55A 108.5
C54 C55 H55B 108.5
C56 C55 H55B 108.5
H55A C55 H55B 107.5
C57 C56 C55 110.6(5)
C57 C56 H56A 109.5
C55 C56 H56A 109.5
C57 C56 H56B 109.5
C55 C56 H56B 109.5
H56A C56 H56B 108.1
C56 C57 C58 115.8(4)
C56 C57 H57A 108.3
C58 C57 H57A 108.3
C56 C57 H57B 108.3
C58 C57 H57B 108.3
H57A C57 H57B 107.4
C59 C58 C57 110.3(4)
C59 C58 H58A 109.6
C57 C58 H58A 109.6
C59 C58 H58B 109.6
C57 C58 H58B 109.6
H58A C58 H58B 108.1
C60 C59 C58 116.3(4)
C60 C59 H59A 108.2
C58 C59 H59A 108.2
C60 C59 H59B 108.2
C58 C59 H59B 108.2
H59A C59 H59B 107.4
C59 C60 Si02 113.8(3)
C59 C60 H60A 108.8
Si02 C60 H60A 108.8
C59 C60 H60B 108.8
Si02 C60 H60B 108.8
H60A C60 H60B 107.7
C107 Si03 C143 110.4(2)
C107 Si03 C101 109.2(2)
C143 Si03 C101 108.6(2)
C107 Si03 C124 111.3(2)
C143 Si03 C124 108.3(2)
C101 Si03 C124 109.1(2)
C104 Si04 C142 110.1(2)
C104 Si04 C160 109.3(2)
C142 Si04 C160 110.3(2)
C104 Si04 C125 107.4(2)
C142 Si04 C125 109.2(2)
C160 Si04 C125 110.6(2)
C102 C101 C106 116.2(4)
C102 C101 Si03 123.4(4)
C106 C101 Si03 120.4(4)
C103 C102 C101 121.4(5)
C103 C102 H102 119.3
C101 C102 H102 119.3
C102 C103 C104 123.7(5)
C102 C103 H103 118.1
C104 C103 H103 118.1
C103 C104 C105 114.3(4)
C103 C104 Si04 122.4(4)
C105 C104 Si04 123.3(4)
C106 C105 C104 122.8(4)
C106 C105 H105 118.6
C104 C105 H105 118.6
C105 C106 C101 121.6(5)
C105 C106 H106 119.2
C101 C106 H106 119.2
C108 C107 Si03 115.6(4)
C108 C107 H10C 108.4
Si03 C107 H10C 108.4
C108 C107 H10D 108.4
Si03 C107 H10D 108.4
H10C C107 H10D 107.4
C109 C108 C107 116.0(5)
C109 C108 H10E 108.3
C107 C108 H10E 108.3
C109 C108 H10F 108.3
C107 C108 H10F 108.3
H10E C108 H10F 107.4
C108 C109 C110 111.6(5)
C108 C109 H10G 109.3
C110 C109 H10G 109.3
C108 C109 H10H 109.3
C110 C109 H10H 109.3
H10G C109 H10H 108.0
C111 C110 C109 116.5(6)
C111 C110 H11C 108.2
C109 C110 H11C 108.2
C111 C110 H11D 108.2
C109 C110 H11D 108.2
H11C C110 H11D 107.3
C110 C111 C112 118.1(6)
C110 C111 H11E 107.8
C112 C111 H11E 107.8
C110 C111 H11F 107.8
C112 C111 H11F 107.8
H11E C111 H11F 107.1
C111 C112 C113 111.3(6)
C111 C112 H11G 109.4
C113 C112 H11G 109.4
C111 C112 H11H 109.4
C113 C112 H11H 109.4
H11G C112 H11H 108.0
C114 C113 C112 115.1(6)
C114 C113 H11I 108.5
C112 C113 H11I 108.5
C114 C113 H11J 108.5
C112 C113 H11J 108.5
H11I C113 H11J 107.5
C113 C114 C115 115.7(6)
C113 C114 H11K 108.4
C115 C114 H11K 108.4
C113 C114 H11L 108.4
C115 C114 H11L 108.4
H11K C114 H11L 107.4
C116 C115 C114 116.9(6)
C116 C115 H11M 108.1
C114 C115 H11M 108.1
C116 C115 H11N 108.1
C114 C115 H11N 108.1
H11M C115 H11N 107.3
C115 C116 C117 118.4(6)
C115 C116 H11O 107.7
C117 C116 H11O 107.7
C115 C116 H11P 107.7
C117 C116 H11P 107.7
H11O C116 H11P 107.1
C118 C117 C116 117.0(6)
C118 C117 H11Q 108.0
C116 C117 H11Q 108.0
C118 C117 H11R 108.0
C116 C117 H11R 108.0
H11Q C117 H11R 107.3
C119 C118 C117 118.8(5)
C119 C118 H11S 107.6
C117 C118 H11S 107.6
C119 C118 H11T 107.6
C117 C118 H11T 107.6
H11S C118 H11T 107.1
C118 C119 C120 114.3(5)
C118 C119 H11U 108.7
C120 C119 H11U 108.7
C118 C119 H11V 108.7
C120 C119 H11V 108.7
H11U C119 H11V 107.6
C121 C120 C119 113.8(5)
C121 C120 H12C 108.8
C119 C120 H12C 108.8
C121 C120 H12D 108.8
C119 C120 H12D 108.8
H12C C120 H12D 107.7
C120 C121 C122 115.1(5)
C120 C121 H12E 108.5
C122 C121 H12E 108.5
C120 C121 H12F 108.5
C122 C121 H12F 108.5
H12E C121 H12F 107.5
C123 C122 C121 114.1(5)
C123 C122 H12G 108.7
C121 C122 H12G 108.7
C123 C122 H12H 108.7
C121 C122 H12H 108.7
H12G C122 H12H 107.6
C122 C123 C124 114.1(4)
C122 C123 H12I 108.7
C124 C123 H12I 108.7
C122 C123 H12J 108.7
C124 C123 H12J 108.7
H12I C123 H12J 107.6
C123 C124 Si03 116.3(3)
C123 C124 H12K 108.2
Si03 C124 H12K 108.2
C123 C124 H12L 108.2
Si03 C124 H12L 108.2
H12K C124 H12L 107.4
C126 C125 Si04 113.0(3)
C126 C125 H12M 109.0
Si04 C125 H12M 109.0
C126 C125 H12N 109.0
Si04 C125 H12N 109.0
H12M C125 H12N 107.8
C127 C126 C125 115.1(4)
C127 C126 H12O 108.5
C125 C126 H12O 108.5
C127 C126 H12P 108.5
C125 C126 H12P 108.5
H12O C126 H12P 107.5
C128 C127 C126 113.1(4)
C128 C127 H12Q 109.0
C126 C127 H12Q 109.0
C128 C127 H12R 109.0
C126 C127 H12R 109.0
H12Q C127 H12R 107.8
C127 C128 C129 114.1(4)
C127 C128 H12S 108.7
C129 C128 H12S 108.7
C127 C128 H12T 108.7
C129 C128 H12T 108.7
H12S C128 H12T 107.6
C128 C129 C130 115.9(5)
C128 C129 H12U 108.3
C130 C129 H12U 108.3
C128 C129 H12V 108.3
C130 C129 H12V 108.3
H12U C129 H12V 107.4
C129 C130 C131 113.7(5)
C129 C130 H13C 108.8
C131 C130 H13C 108.8
C129 C130 H13D 108.8
C131 C130 H13D 108.8
H13C C130 H13D 107.7
C132 C131 C130 114.7(6)
C132 C131 H13E 108.6
C130 C131 H13E 108.6
C132 C131 H13F 108.6
C130 C131 H13F 108.6
H13E C131 H13F 107.6
C131 C132 C133 114.5(8)
C131 C132 H13G 108.6
C133 C132 H13G 108.6
C131 C132 H13H 108.6
C133 C132 H13H 108.6
H13G C132 H13H 107.6
C134 C133 C132 119.6(10)
C134 C133 H13I 107.4
C132 C133 H13I 107.4
C134 C133 H13J 107.4
C132 C133 H13J 107.4
H13I C133 H13J 106.9
C133 C134 C135 129.4(11)
C133 C134 H13K 104.9
C135 C134 H13K 104.9
C133 C134 H13L 104.9
C135 C134 H13L 104.9
H13K C134 H13L 105.8
C134 C135 C136 119.0(8)
C134 C135 H13M 107.6
C136 C135 H13M 107.6
C134 C135 H13N 107.6
C136 C135 H13N 107.6
H13M C135 H13N 107.0
C135 C136 C137 110.3(6)
C135 C136 H13O 109.6
C137 C136 H13O 109.6
C135 C136 H13P 109.6
C137 C136 H13P 109.6
H13O C136 H13P 108.1
C138 C137 C136 115.5(7)
C138 C137 H13Q 108.4
C136 C137 H13Q 108.4
C138 C137 H13R 108.4
C136 C137 H13R 108.4
H13Q C137 H13R 107.5
C137 C138 C139 114.8(6)
C137 C138 H13S 108.6
C139 C138 H13S 108.6
C137 C138 H13T 108.6
C139 C138 H13T 108.6
H13S C138 H13T 107.5
C140 C139 C138 116.4(6)
C140 C139 H13U 108.2
C138 C139 H13U 108.2
C140 C139 H13V 108.2
C138 C139 H13V 108.2
H13U C139 H13V 107.3
C139 C140 C141 117.8(6)
C139 C140 H14C 107.9
C141 C140 H14C 107.9
C139 C140 H14D 107.9
C141 C140 H14D 107.9
H14C C140 H14D 107.2
C140 C141 C142 116.1(5)
C140 C141 H14E 108.3
C142 C141 H14E 108.3
C140 C141 H14F 108.3
C142 C141 H14F 108.3
H14E C141 H14F 107.4
C141 C142 Si04 113.1(3)
C141 C142 H14G 109.0
Si04 C142 H14G 109.0
C141 C142 H14H 109.0
Si04 C142 H14H 109.0
H14G C142 H14H 107.8
C144 C143 Si03 114.7(3)
C144 C143 H14I 108.6
Si03 C143 H14I 108.6
C144 C143 H14J 108.6
Si03 C143 H14J 108.6
H14I C143 H14J 107.6
C145 C144 C143 114.1(4)
C145 C144 H14K 108.7
C143 C144 H14K 108.7
C145 C144 H14L 108.7
C143 C144 H14L 108.7
H14K C144 H14L 107.6
C144 C145 C146 114.8(4)
C144 C145 H14M 108.6
C146 C145 H14M 108.6
C144 C145 H14N 108.6
C146 C145 H14N 108.6
H14M C145 H14N 107.6
C147 C146 C145 116.2(4)
C147 C146 H14O 108.2
C145 C146 H14O 108.2
C147 C146 H14P 108.2
C145 C146 H14P 108.2
H14O C146 H14P 107.4
C146 C147 C148 116.4(5)
C146 C147 H14Q 108.2
C148 C147 H14Q 108.2
C146 C147 H14R 108.2
C148 C147 H14R 108.2
H14Q C147 H14R 107.3
C147 C148 C149 108.3(5)
C147 C148 H14S 110.0
C149 C148 H14S 110.0
C147 C148 H14T 110.0
C149 C148 H14T 110.0
H14S C148 H14T 108.4
C150 C149 C148 118.9(6)
C150 C149 H14U 107.6
C148 C149 H14U 107.6
C150 C149 H14V 107.6
C148 C149 H14V 107.6
H14U C149 H14V 107.0
C149 C150 C151 117.1(6)
C149 C150 H15C 108.0
C151 C150 H15C 108.0
C149 C150 H15D 108.0
C151 C150 H15D 108.0
H15C C150 H15D 107.3
C152 C151 C150 114.4(6)
C152 C151 H15E 108.6
C150 C151 H15E 108.6
C152 C151 H15F 108.6
C150 C151 H15F 108.6
H15E C151 H15F 107.6
C151 C152 C153 116.4(6)
C151 C152 H15G 108.2
C153 C152 H15G 108.2
C151 C152 H15H 108.2
C153 C152 H15H 108.2
H15G C152 H15H 107.3
C152 C153 C154 111.0(6)
C152 C153 H15I 109.4
C154 C153 H15I 109.4
C152 C153 H15J 109.4
C154 C153 H15J 109.4
H15I C153 H15J 108.0
C155 C154 C153 113.4(6)
C155 C154 H15K 108.9
C153 C154 H15K 108.9
C155 C154 H15L 108.9
C153 C154 H15L 108.9
H15K C154 H15L 107.7
C154 C155 C156 112.9(5)
C154 C155 H15M 109.0
C156 C155 H15M 109.0
C154 C155 H15N 109.0
C156 C155 H15N 109.0
H15M C155 H15N 107.8
C157 C156 C155 112.7(4)
C157 C156 H15O 109.0
C155 C156 H15O 109.0
C157 C156 H15P 109.0
C155 C156 H15P 109.0
H15O C156 H15P 107.8
C158 C157 C156 114.0(4)
C158 C157 H15Q 108.8
C156 C157 H15Q 108.8
C158 C157 H15R 108.8
C156 C157 H15R 108.8
H15Q C157 H15R 107.6
C157 C158 C159 113.8(4)
C157 C158 H15S 108.8
C159 C158 H15S 108.8
C157 C158 H15T 108.8
C159 C158 H15T 108.8
H15S C158 H15T 107.7
C158 C159 C160 114.0(4)
C158 C159 H15U 108.7
C160 C159 H15U 108.7
C158 C159 H15V 108.7
C160 C159 H15V 108.7
H15U C159 H15V 107.6
C159 C160 Si04 117.3(3)
C159 C160 H16C 108.0
Si04 C160 H16C 108.0
C159 C160 H16D 108.0
Si04 C160 H16D 108.0
H16C C160 H16D 107.2

loop_
_geom_bond_atom_site_label_1
_geom_bond_atom_site_label_2
_geom_bond_distance
Si01 C43 1.867(5)
Si01 C07 1.870(5)
Si01 C01 1.873(5)
Si01 C24 1.875(5)
Si02 C60 1.866(5)
Si02 C42 1.871(5)
Si02 C04 1.871(5)
Si02 C25 1.882(5)
C01 C02 1.378(6)
C01 C06 1.385(7)
C02 C03 1.393(7)
C02 H02 0.9500
C03 C04 1.382(6)
C03 H03 0.9500
C04 C05 1.379(6)
C05 C06 1.367(7)
C05 H05 0.9500
C06 H06 0.9500
C07 C08 1.541(7)
C07 H07A 0.9900
C07 H07B 0.9900
C08 C09 1.520(8)
C08 H08A 0.9900
C08 H08B 0.9900
C09 C10 1.511(9)
C09 H09A 0.9900
C09 H09B 0.9900
C10 C11 1.472(9)
C10 H10A 0.9900
C10 H10B 0.9900
C11 C12 1.499(9)
C11 H11A 0.9900
C11 H11B 0.9900
C12 C13 1.508(10)
C12 H12A 0.9900
C12 H12B 0.9900
C13 C14 1.426(9)
C13 H13A 0.9900
C13 H13B 0.9900
C14 C15 1.520(9)
C14 H14A 0.9900
C14 H14B 0.9900
C15 C16 1.444(8)
C15 H15A 0.9900
C15 H15B 0.9900
C16 C17 1.500(7)
C16 H16A 0.9900
C16 H16B 0.9900
C17 C18 1.496(7)
C17 H17A 0.9900
C17 H17B 0.9900
C18 C19 1.491(7)
C18 H18A 0.9900
C18 H18B 0.9900
C19 C20 1.532(7)
C19 H19A 0.9900
C19 H19B 0.9900
C20 C21 1.506(7)
C20 H20A 0.9900
C20 H20B 0.9900
C21 C22 1.525(6)
C21 H21A 0.9900
C21 H21B 0.9900
C22 C23 1.507(6)
C22 H22A 0.9900
C22 H22B 0.9900
C23 C24 1.525(6)
C23 H23A 0.9900
C23 H23B 0.9900
C24 H24A 0.9900
C24 H24B 0.9900
C25 C26 1.511(6)
C25 H25A 0.9900
C25 H25B 0.9900
C26 C27 1.512(6)
C26 H26A 0.9900
C26 H26B 0.9900
C27 C28 1.539(7)
C27 H27A 0.9900
C27 H27B 0.9900
C28 C29 1.514(7)
C28 H28A 0.9900
C28 H28B 0.9900
C29 C30 1.511(6)
C29 H29A 0.9900
C29 H29B 0.9900
C30 C31 1.507(7)
C30 H30A 0.9900
C30 H30B 0.9900
C31 C32 1.518(8)
C31 H31A 0.9900
C31 H31B 0.9900
C32 C33 1.505(7)
C32 H32A 0.9900
C32 H32B 0.9900
C33 C34 1.506(8)
C33 H33A 0.9900
C33 H33B 0.9900
C34 C35 1.538(8)
C34 H34A 0.9900
C34 H34B 0.9900
C35 C36 1.502(7)
C35 H35A 0.9900
C35 H35B 0.9900
C36 C37 1.521(7)
C36 H36A 0.9900
C36 H36B 0.9900
C37 C38 1.540(7)
C37 H37A 0.9900
C37 H37B 0.9900
C38 C39 1.520(6)
C38 H38A 0.9900
C38 H38B 0.9900
C39 C40 1.505(6)
C39 H39A 0.9900
C39 H39B 0.9900
C40 C41 1.525(6)
C40 H40A 0.9900
C40 H40B 0.9900
C41 C42 1.535(6)
C41 H41A 0.9900
C41 H41B 0.9900
C42 H42A 0.9900
C42 H42B 0.9900
C43 C44 1.533(6)
C43 H43A 0.9900
C43 H43B 0.9900
C44 C45 1.513(6)
C44 H44A 0.9900
C44 H44B 0.9900
C45 C46 1.521(6)
C45 H45A 0.9900
C45 H45B 0.9900
C46 C47 1.537(6)
C46 H46A 0.9900
C46 H46B 0.9900
C47 C48 1.518(6)
C47 H47A 0.9900
C47 H47B 0.9900
C48 C49 1.503(7)
C48 H48A 0.9900
C48 H48B 0.9900
C49 C50 1.541(6)
C49 H49A 0.9900
C49 H49B 0.9900
C50 C51 1.517(7)
C50 H50A 0.9900
C50 H50B 0.9900
C51 C52 1.524(7)
C51 H51A 0.9900
C51 H51B 0.9900
C52 C53 1.496(7)
C52 H52A 0.9900
C52 H52B 0.9900
C53 C54 1.520(7)
C53 H53A 0.9900
C53 H53B 0.9900
C54 C55 1.509(7)
C54 H54A 0.9900
C54 H54B 0.9900
C55 C56 1.534(6)
C55 H55A 0.9900
C55 H55B 0.9900
C56 C57 1.505(7)
C56 H56A 0.9900
C56 H56B 0.9900
C57 C58 1.538(6)
C57 H57A 0.9900
C57 H57B 0.9900
C58 C59 1.533(7)
C58 H58A 0.9900
C58 H58B 0.9900
C59 C60 1.499(6)
C59 H59A 0.9900
C59 H59B 0.9900
C60 H60A 0.9900
C60 H60B 0.9900
Si03 C107 1.869(5)
Si03 C143 1.870(5)
Si03 C101 1.875(5)
Si03 C124 1.874(5)
Si04 C104 1.859(5)
Si04 C142 1.861(5)
Si04 C160 1.872(4)
Si04 C125 1.885(4)
C101 C102 1.384(6)
C101 C106 1.399(6)
C102 C103 1.382(6)
C102 H102 0.9500
C103 C104 1.395(6)
C103 H103 0.9500
C104 C105 1.398(6)
C105 C106 1.387(6)
C105 H105 0.9500
C106 H106 0.9500
C107 C108 1.524(6)
C107 H10C 0.9900
C107 H10D 0.9900
C108 C109 1.500(7)
C108 H10E 0.9900
C108 H10F 0.9900
C109 C110 1.514(7)
C109 H10G 0.9900
C109 H10H 0.9900
C110 C111 1.425(8)
C110 H11C 0.9900
C110 H11D 0.9900
C111 C112 1.516(8)
C111 H11E 0.9900
C111 H11F 0.9900
C112 C113 1.519(8)
C112 H11G 0.9900
C112 H11H 0.9900
C113 C114 1.437(8)
C113 H11I 0.9900
C113 H11J 0.9900
C114 C115 1.564(9)
C114 H11K 0.9900
C114 H11L 0.9900
C115 C116 1.466(9)
C115 H11M 0.9900
C115 H11N 0.9900
C116 C117 1.489(9)
C116 H11O 0.9900
C116 H11P 0.9900
C117 C118 1.476(8)
C117 H11Q 0.9900
C117 H11R 0.9900
C118 C119 1.476(7)
C118 H11S 0.9900
C118 H11T 0.9900
C119 C120 1.528(7)
C119 H11U 0.9900
C119 H11V 0.9900
C120 C121 1.472(7)
C120 H12C 0.9900
C120 H12D 0.9900
C121 C122 1.549(7)
C121 H12E 0.9900
C121 H12F 0.9900
C122 C123 1.510(7)
C122 H12G 0.9900
C122 H12H 0.9900
C123 C124 1.526(6)
C123 H12I 0.9900
C123 H12J 0.9900
C124 H12K 0.9900
C124 H12L 0.9900
C125 C126 1.532(6)
C125 H12M 0.9900
C125 H12N 0.9900
C126 C127 1.522(6)
C126 H12O 0.9900
C126 H12P 0.9900
C127 C128 1.507(6)
C127 H12Q 0.9900
C127 H12R 0.9900
C128 C129 1.516(6)
C128 H12S 0.9900
C128 H12T 0.9900
C129 C130 1.521(7)
C129 H12U 0.9900
C129 H12V 0.9900
C130 C131 1.531(8)
C130 H13C 0.9900
C130 H13D 0.9900
C131 C132 1.491(8)
C131 H13E 0.9900
C131 H13F 0.9900
C132 C133 1.498(11)
C132 H13G 0.9900
C132 H13H 0.9900
C133 C134 1.349(11)
C133 H13I 0.9900
C133 H13J 0.9900
C134 C135 1.401(10)
C134 H13K 0.9900
C134 H13L 0.9900
C135 C136 1.552(10)
C135 H13M 0.9900
C135 H13N 0.9900
C136 C137 1.623(10)
C136 H13O 0.9900
C136 H13P 0.9900
C137 C138 1.443(9)
C137 H13Q 0.9900
C137 H13R 0.9900
C138 C139 1.536(8)
C138 H13S 0.9900
C138 H13T 0.9900
C139 C140 1.445(8)
C139 H13U 0.9900
C139 H13V 0.9900
C140 C141 1.480(8)
C140 H14C 0.9900
C140 H14D 0.9900
C141 C142 1.558(6)
C141 H14E 0.9900
C141 H14F 0.9900
C142 H14G 0.9900
C142 H14H 0.9900
C143 C144 1.545(6)
C143 H14I 0.9900
C143 H14J 0.9900
C144 C145 1.494(6)
C144 H14K 0.9900
C144 H14L 0.9900
C145 C146 1.508(6)
C145 H14M 0.9900
C145 H14N 0.9900
C146 C147 1.509(7)
C146 H14O 0.9900
C146 H14P 0.9900
C147 C148 1.508(7)
C147 H14Q 0.9900
C147 H14R 0.9900
C148 C149 1.526(8)
C148 H14S 0.9900
C148 H14T 0.9900
C149 C150 1.435(7)
C149 H14U 0.9900
C149 H14V 0.9900
C150 C151 1.531(8)
C150 H15C 0.9900
C150 H15D 0.9900
C151 C152 1.460(8)
C151 H15E 0.9900
C151 H15F 0.9900
C152 C153 1.488(8)
C152 H15G 0.9900
C152 H15H 0.9900
C153 C154 1.517(8)
C153 H15I 0.9900
C153 H15J 0.9900
C154 C155 1.491(7)
C154 H15K 0.9900
C154 H15L 0.9900
C155 C156 1.541(6)
C155 H15M 0.9900
C155 H15N 0.9900
C156 C157 1.522(6)
C156 H15O 0.9900
C156 H15P 0.9900
C157 C158 1.507(6)
C157 H15Q 0.9900
C157 H15R 0.9900
C158 C159 1.511(6)
C158 H15S 0.9900
C158 H15T 0.9900
C159 C160 1.533(6)
C159 H15U 0.9900
C159 H15V 0.9900
C160 H16C 0.9900
C160 H16D 0.9900
